data_2104990
loop_
_publ_author_name
'Udovenko, Anatoly A.'
'Laptash, Natalia M.'

_publ_section_title
;
 Dynamic orientational disorder in crystals of fluoroelpasolites,
 structural refinement of (NH~4~)~3~AlF~6~, (NH~4~)~3~TiOF~5~ and
 Rb~2~KTiOF~5~
;
_journal_issue 6
_journal_name_full 'Acta Crystallographica Section B'
_journal_page_first 447
_journal_page_last 454
_journal_paper_doi 10.1107/S0108768111044867
_journal_volume 67
_journal_year 2011
_chemical_formula_moiety '(NH4)3 Ti O F5'
_chemical_formula_sum 'F5 H12 N3 O Ti'
_chemical_formula_weight 213.03
_chemical_name_common 'ammonium oxopentafluorotitanate'
_chemical_name_systematic 'ammonium oxopentafluorotitanate'
_space_group_IT_number 225
_symmetry_cell_setting cubic
_symmetry_space_group_name_Hall '-F 4 2 3'
_symmetry_space_group_name_H-M 'F m -3 m'
_atom_sites_solution_hydrogens difmap
_atom_sites_solution_primary direct
_atom_sites_solution_secondary difmap
_audit_creation_method SHELXL-97
_cell_angle_alpha 90.00
_cell_angle_beta 90.00
_cell_angle_gamma 90.00
_cell_formula_units_Z 4
_cell_length_a 9.1144(6)
_cell_length_b 9.1144(6)
_cell_length_c 9.1144(6)
_cell_measurement_reflns_used 846
_cell_measurement_temperature 297(2)
_cell_measurement_theta_max 34.97
_cell_measurement_theta_min 3.87
_cell_volume 757.15(9)
_computing_cell_refinement 'Bruker SAINT v6.02a (Bruker, 2000)'
_computing_data_collection 'Bruker Smart v5.054 (Bruker, 1998)'
_computing_data_reduction 'Bruker SAINT v6.02a (Bruker, 2000)'
_computing_molecular_graphics 'Bruker SHELXTL v5.1 (Bruker, 1998)'
_computing_publication_material 'Bruker SHELXTL v5.1 (Bruker, 1998)'
_computing_structure_refinement 'Bruker SHELXTL v5.1 (Bruker, 1998)'
_computing_structure_solution 'Bruker SHELXTL v5.1 (Bruker, 1998)'
_diffrn_ambient_temperature 297(2)
_diffrn_detector_area_resol_mean 8.33
_diffrn_measured_fraction_theta_full 1.000
_diffrn_measured_fraction_theta_max 1.000
_diffrn_measurement_device_type 'Bruker P4'
_diffrn_measurement_method '\w scans'
_diffrn_radiation_monochromator graphite
_diffrn_radiation_source 'fine-focus sealed tube'
_diffrn_radiation_type MoK\a
_diffrn_radiation_wavelength 0.71073
_diffrn_reflns_av_R_equivalents 0.0203
_diffrn_reflns_av_sigmaI/netI 0.0080
_diffrn_reflns_limit_h_max 16
_diffrn_reflns_limit_h_min -16
_diffrn_reflns_limit_k_max 11
_diffrn_reflns_limit_k_min -16
_diffrn_reflns_limit_l_max 16
_diffrn_reflns_limit_l_min -16
_diffrn_reflns_number 4778
_diffrn_reflns_theta_full 38.95
_diffrn_reflns_theta_max 38.95
_diffrn_reflns_theta_min 3.87
_exptl_absorpt_coefficient_mu 1.171
_exptl_absorpt_correction_T_max 0.7996
_exptl_absorpt_correction_T_min 0.7057
_exptl_absorpt_correction_type multi-scan
_exptl_absorpt_process_details 'SADABS v.2.03; Bruker 1999'
_exptl_crystal_colour colorless
_exptl_crystal_density_diffrn 1.869
_exptl_crystal_density_method 'not measured'
_exptl_crystal_description Plate
_exptl_crystal_F_000 432
_exptl_crystal_size_max 0.32
_exptl_crystal_size_mid 0.26
_exptl_crystal_size_min 0.20
_refine_diff_density_max 0.168
_refine_diff_density_min -0.247
_refine_ls_extinction_coef 0.0176(15)
_refine_ls_extinction_expression Fc^*^=kFc[1+0.001xFc^2^\l^3^/sin(2\q)]^-1/4^
_refine_ls_extinction_method SHELXL
_refine_ls_goodness_of_fit_ref 1.161
_refine_ls_hydrogen_treatment noref
_refine_ls_matrix_type full
_refine_ls_number_parameters 18
_refine_ls_number_reflns 149
_refine_ls_number_restraints 0
_refine_ls_restrained_S_all 1.161
_refine_ls_R_factor_all 0.0210
_refine_ls_R_factor_gt 0.0210
_refine_ls_shift/su_max 0.025
_refine_ls_shift/su_mean 0.007
_refine_ls_structure_factor_coef Fsqd
_refine_ls_weighting_details 'calc w=1/[\s^2^(Fo^2^)+(0.0274P)^2^+0.3720P] where P=(Fo^2^+2Fc^2^)/3'
_refine_ls_weighting_scheme calc
_refine_ls_wR_factor_gt 0.0625
_refine_ls_wR_factor_ref 0.0625
_reflns_number_gt 149
_reflns_number_total 149
_reflns_threshold_expression >2sigma(I)
_cod_data_source_file bp5038.cif
_cod_data_source_block II
_cod_original_sg_symbol_H-M Fm-3m
_cod_original_formula_sum ' H12F5N3OTi '
_cod_database_code 2104990
_cod_database_fobs_code 2104990

loop_
_symmetry_equiv_pos_as_xyz
'x, y, z'
'-x, -y, z'
'-x, y, -z'
'x, -y, -z'
'z, x, y'
'z, -x, -y'
'-z, -x, y'
'-z, x, -y'
'y, z, x'
'-y, z, -x'
'y, -z, -x'
'-y, -z, x'
'y, x, -z'
'-y, -x, -z'
'y, -x, z'
'-y, x, z'
'x, z, -y'
'-x, z, y'
'-x, -z, -y'
'x, -z, y'
'z, y, -x'
'z, -y, x'
'-z, y, x'
'-z, -y, -x'
'x, y+1/2, z+1/2'
'-x, -y+1/2, z+1/2'
'-x, y+1/2, -z+1/2'
'x, -y+1/2, -z+1/2'
'z, x+1/2, y+1/2'
'z, -x+1/2, -y+1/2'
'-z, -x+1/2, y+1/2'
'-z, x+1/2, -y+1/2'
'y, z+1/2, x+1/2'
'-y, z+1/2, -x+1/2'
'y, -z+1/2, -x+1/2'
'-y, -z+1/2, x+1/2'
'y, x+1/2, -z+1/2'
'-y, -x+1/2, -z+1/2'
'y, -x+1/2, z+1/2'
'-y, x+1/2, z+1/2'
'x, z+1/2, -y+1/2'
'-x, z+1/2, y+1/2'
'-x, -z+1/2, -y+1/2'
'x, -z+1/2, y+1/2'
'z, y+1/2, -x+1/2'
'z, -y+1/2, x+1/2'
'-z, y+1/2, x+1/2'
'-z, -y+1/2, -x+1/2'
'x+1/2, y, z+1/2'
'-x+1/2, -y, z+1/2'
'-x+1/2, y, -z+1/2'
'x+1/2, -y, -z+1/2'
'z+1/2, x, y+1/2'
'z+1/2, -x, -y+1/2'
'-z+1/2, -x, y+1/2'
'-z+1/2, x, -y+1/2'
'y+1/2, z, x+1/2'
'-y+1/2, z, -x+1/2'
'y+1/2, -z, -x+1/2'
'-y+1/2, -z, x+1/2'
'y+1/2, x, -z+1/2'
'-y+1/2, -x, -z+1/2'
'y+1/2, -x, z+1/2'
'-y+1/2, x, z+1/2'
'x+1/2, z, -y+1/2'
'-x+1/2, z, y+1/2'
'-x+1/2, -z, -y+1/2'
'x+1/2, -z, y+1/2'
'z+1/2, y, -x+1/2'
'z+1/2, -y, x+1/2'
'-z+1/2, y, x+1/2'
'-z+1/2, -y, -x+1/2'
'x+1/2, y+1/2, z'
'-x+1/2, -y+1/2, z'
'-x+1/2, y+1/2, -z'
'x+1/2, -y+1/2, -z'
'z+1/2, x+1/2, y'
'z+1/2, -x+1/2, -y'
'-z+1/2, -x+1/2, y'
'-z+1/2, x+1/2, -y'
'y+1/2, z+1/2, x'
'-y+1/2, z+1/2, -x'
'y+1/2, -z+1/2, -x'
'-y+1/2, -z+1/2, x'
'y+1/2, x+1/2, -z'
'-y+1/2, -x+1/2, -z'
'y+1/2, -x+1/2, z'
'-y+1/2, x+1/2, z'
'x+1/2, z+1/2, -y'
'-x+1/2, z+1/2, y'
'-x+1/2, -z+1/2, -y'
'x+1/2, -z+1/2, y'
'z+1/2, y+1/2, -x'
'z+1/2, -y+1/2, x'
'-z+1/2, y+1/2, x'
'-z+1/2, -y+1/2, -x'
'-x, -y, -z'
'x, y, -z'
'x, -y, z'
'-x, y, z'
'-z, -x, -y'
'-z, x, y'
'z, x, -y'
'z, -x, y'
'-y, -z, -x'
'y, -z, x'
'-y, z, x'
'y, z, -x'
'-y, -x, z'
'y, x, z'
'-y, x, -z'
'y, -x, -z'
'-x, -z, y'
'x, -z, -y'
'x, z, y'
'-x, z, -y'
'-z, -y, x'
'-z, y, -x'
'z, -y, -x'
'z, y, x'
'-x, -y+1/2, -z+1/2'
'x, y+1/2, -z+1/2'
'x, -y+1/2, z+1/2'
'-x, y+1/2, z+1/2'
'-z, -x+1/2, -y+1/2'
'-z, x+1/2, y+1/2'
'z, x+1/2, -y+1/2'
'z, -x+1/2, y+1/2'
'-y, -z+1/2, -x+1/2'
'y, -z+1/2, x+1/2'
'-y, z+1/2, x+1/2'
'y, z+1/2, -x+1/2'
'-y, -x+1/2, z+1/2'
'y, x+1/2, z+1/2'
'-y, x+1/2, -z+1/2'
'y, -x+1/2, -z+1/2'
'-x, -z+1/2, y+1/2'
'x, -z+1/2, -y+1/2'
'x, z+1/2, y+1/2'
'-x, z+1/2, -y+1/2'
'-z, -y+1/2, x+1/2'
'-z, y+1/2, -x+1/2'
'z, -y+1/2, -x+1/2'
'z, y+1/2, x+1/2'
'-x+1/2, -y, -z+1/2'
'x+1/2, y, -z+1/2'
'x+1/2, -y, z+1/2'
'-x+1/2, y, z+1/2'
'-z+1/2, -x, -y+1/2'
'-z+1/2, x, y+1/2'
'z+1/2, x, -y+1/2'
'z+1/2, -x, y+1/2'
'-y+1/2, -z, -x+1/2'
'y+1/2, -z, x+1/2'
'-y+1/2, z, x+1/2'
'y+1/2, z, -x+1/2'
'-y+1/2, -x, z+1/2'
'y+1/2, x, z+1/2'
'-y+1/2, x, -z+1/2'
'y+1/2, -x, -z+1/2'
'-x+1/2, -z, y+1/2'
'x+1/2, -z, -y+1/2'
'x+1/2, z, y+1/2'
'-x+1/2, z, -y+1/2'
'-z+1/2, -y, x+1/2'
'-z+1/2, y, -x+1/2'
'z+1/2, -y, -x+1/2'
'z+1/2, y, x+1/2'
'-x+1/2, -y+1/2, -z'
'x+1/2, y+1/2, -z'
'x+1/2, -y+1/2, z'
'-x+1/2, y+1/2, z'
'-z+1/2, -x+1/2, -y'
'-z+1/2, x+1/2, y'
'z+1/2, x+1/2, -y'
'z+1/2, -x+1/2, y'
'-y+1/2, -z+1/2, -x'
'y+1/2, -z+1/2, x'
'-y+1/2, z+1/2, x'
'y+1/2, z+1/2, -x'
'-y+1/2, -x+1/2, z'
'y+1/2, x+1/2, z'
'-y+1/2, x+1/2, -z'
'y+1/2, -x+1/2, -z'
'-x+1/2, -z+1/2, y'
'x+1/2, -z+1/2, -y'
'x+1/2, z+1/2, y'
'-x+1/2, z+1/2, -y'
'-z+1/2, -y+1/2, x'
'-z+1/2, y+1/2, -x'
'z+1/2, -y+1/2, -x'
'z+1/2, y+1/2, x'

loop_
_atom_site_type_symbol
_atom_site_label
_atom_site_fract_x
_atom_site_fract_y
_atom_site_fract_z
_atom_site_U_iso_or_equiv
_atom_site_adp_type
_atom_site_calc_flag
_atom_site_refinement_flags
_atom_site_occupancy
_atom_site_symmetry_multiplicity
Ti Ti1 0.01769(12) 0.0000 0.0000 0.0272(2) Uani d SP 0.17 8
N N1 0.2597(3) 0.2597(3) 0.2597(3) 0.0439(6) Uani d SP 0.25 6
N N2 0.5000 0.5000 0.5000 0.0665(10) Uani d S 1 48
O O1 0.0000 0.0000 0.2036(3) 0.0916(16) Uani d SP 0.17 8
F F1 0.0000 0.0000 0.2036(3) 0.0916(16) Uani d SP 0.17 8
F F2 0.0000 0.0616(4) 0.1980(3) 0.0833(11) Uani d SP 0.17 2
H H11 0.2047 0.2047 0.2047 0.086 Uiso d SP 0.25 6
H H12 0.3147 0.3147 0.2047 0.086 Uiso d SP 0.08 2
H H13 0.3147 0.2047 0.3147 0.086 Uiso d SP 0.08 2
H H14 0.2047 0.3147 0.3147 0.086 Uiso d SP 0.08 2
H H2 0.5960 0.5192 0.5192 0.065 Uiso d SP 0.13 2
H H3 0.4430 0.4430 0.4430 0.065 Uiso d SP 0.12 6

loop_
_atom_site_aniso_label
_atom_site_aniso_U_11
_atom_site_aniso_U_22
_atom_site_aniso_U_33
_atom_site_aniso_U_12
_atom_site_aniso_U_13
_atom_site_aniso_U_23
Ti1 0.0266(6) 0.0276(2) 0.0276(2) 0.000 0.000 0.000
N1 0.0439(6) 0.0439(6) 0.0439(6) 0.0056(11) 0.0056(11) 0.0056(11)
N2 0.0665(10) 0.0665(10) 0.0665(10) 0.000 0.000 0.000
O1 0.130(2) 0.130(2) 0.0144(9) 0.000 0.000 0.000
F1 0.130(2) 0.130(2) 0.0144(9) 0.000 0.000 0.000
F2 0.084(2) 0.123(3) 0.0429(11) 0.000 0.000 -0.0390(12)

loop_
_atom_type_symbol
_atom_type_description
_atom_type_scat_dispersion_real
_atom_type_scat_dispersion_imag
_atom_type_scat_source
N N 0.0061 0.0033 'International Tables Vol C Tables 4.2.6.8 and 6.1.1.4'
H H 0.0000 0.0000 'International Tables Vol C Tables 4.2.6.8 and 6.1.1.4'
O O 0.0106 0.0060 'International Tables Vol C Tables 4.2.6.8 and 6.1.1.4'
F F 0.0171 0.0103 'International Tables Vol C Tables 4.2.6.8 and 6.1.1.4'
Ti Ti 0.2776 0.4457 'International Tables Vol C Tables 4.2.6.8 and 6.1.1.4'

loop_
_geom_angle_atom_site_label_1
_geom_angle_atom_site_label_2
_geom_angle_atom_site_label_3
_geom_angle_site_symmetry_1
_geom_angle_site_symmetry_3
_geom_angle
Ti1 Ti1 Ti1 105 101 60.0
Ti1 Ti1 Ti1 105 9 90.0
Ti1 Ti1 Ti1 101 9 60.0
Ti1 Ti1 Ti1 105 5 60.0
Ti1 Ti1 Ti1 101 5 90.0
Ti1 Ti1 Ti1 9 5 60.0
N1 N1 N1 28 74 60.014(12)
N1 N1 N1 28 51 60.014(11)
N1 N1 N1 74 51 59.972(10)
F1 Ti1 F2 5 21 94.90(10)
F1 Ti1 F2 5 22 85.10(10)
F2 Ti1 F2 21 22 89.60(10)
F1 Ti1 F1 5 16 180.0
F2 Ti1 F2 21 5 170.3(2)

loop_
_geom_bond_atom_site_label_1
_geom_bond_atom_site_label_2
_geom_bond_site_symmetry_2
_geom_bond_distance
Ti1 Ti1 105 0.2280(15)
Ti1 Ti1 97 0.322(2)
Ti1 O1 5 1.695(3)
Ti1 F2 21 1.897(3)
Ti1 F2 5 1.897(3)
Ti1 F2 22 1.897(3)
Ti1 F2 6 1.897(3)
Ti1 F1 105 2.017(3)
F2 F1 101 2.649(2)
F2 F1 5 2.649(2)
F2 F2 113 2.673(4)
F2 F2 17 2.673(4)
N1 N1 28 0.251(8)
N1 N1 51 0.251(8)
N1 N1 74 0.251(8)
N1 F2 46 2.786(4)
N1 F2 166 2.864(2)
N1 F2 189 2.8990(19)
N1 F2 . 3.030(5)
N1 F1 57 3.139(4)
N1 F1 173 3.2421(4)
N1 F1 121 3.2421(4)
N1 F1 9 3.387(5)
N2 F1 153_565 2.701(3)
N2 F1 73 2.701(3)
N2 F2 46 2.809(3)
N2 F2 65 2.809(3)
N2 F2 181 2.809(3)
N2 F2 74 2.809(3)
